data_7003262
loop_
_publ_author_name
'Khusniyarov, Marat M.'
'Harms, Klaus'
'Burghaus, Olaf'
'Sundermeyer, J\"org'
'Sarkar, Biprajit'
'Kaim, Wolfgang'
'van Slageren, Joris'
'Duboc, Carole'
'Fiedler, Jan'

_publ_section_title
;
 A series of metal complexes with the non-innocent
 N,N&#x2032;-bis(pentafluorophenyl)-o-phenylenediamido ligand: twisted
 geometry for tuning the electronic structure
;
_journal_issue 10
_journal_name_full 'Dalton Transactions'
_journal_page_first 1355
_journal_page_last 1365
_journal_paper_doi 10.1039/b714974c
_journal_year 2008
_chemical_formula_moiety 'C36 H8 F20 N4 Ni, C4H8O, 0.5(C4 H8 O)'
_chemical_formula_sum 'C42 H20 F20 N4 Ni O1.5'
_chemical_formula_weight 1043.33
_chemical_name_systematic
;
?
;
_space_group_IT_number 15
_symmetry_cell_setting monoclinic
_symmetry_space_group_name_Hall '-C 2yc'
_symmetry_space_group_name_H-M 'C 1 2/c 1'
_atom_sites_solution_hydrogens geom
_atom_sites_solution_primary direct
_atom_sites_solution_secondary difmap
_audit_creation_method SHELXL-97
_cell_angle_alpha 90.00
_cell_angle_beta 97.288(3)
_cell_angle_gamma 90.00
_cell_formula_units_Z 8
_cell_length_a 58.619(3)
_cell_length_b 15.3293(6)
_cell_length_c 8.6322(4)
_cell_measurement_reflns_used 35506
_cell_measurement_temperature 193(2)
_cell_measurement_theta_max 25
_cell_measurement_theta_min 1.4
_cell_volume 7694.1(6)
_computing_cell_refinement 'STOE X-AREA'
_computing_data_collection 'STOE X-AREA'
_computing_data_reduction 'STOE X-AREA'
_computing_molecular_graphics 'Ortep-3 for Windows (Farrugia, 1997)'
_computing_publication_material 'WinGX publication routines (Farrugia, 1999)'
_computing_structure_refinement 'SHELXL-97 (Sheldrick, 1997)'
_computing_structure_solution 'SHELXS-97 (Sheldrick, 1997)'
_diffrn_ambient_temperature 193(2)
_diffrn_measured_fraction_theta_full 0.993
_diffrn_measured_fraction_theta_max 0.993
_diffrn_measurement_device_type IPDS-II
_diffrn_measurement_method 'omega scans'
_diffrn_radiation_monochromator graphite
_diffrn_radiation_source 'fine-focus sealed tube'
_diffrn_radiation_type MoK\a
_diffrn_radiation_wavelength 0.71073
_diffrn_reflns_av_R_equivalents 0.0998
_diffrn_reflns_av_sigmaI/netI 0.0567
_diffrn_reflns_limit_h_max 69
_diffrn_reflns_limit_h_min -69
_diffrn_reflns_limit_k_max 18
_diffrn_reflns_limit_k_min -18
_diffrn_reflns_limit_l_max 10
_diffrn_reflns_limit_l_min -10
_diffrn_reflns_number 42093
_diffrn_reflns_theta_full 25.00
_diffrn_reflns_theta_max 25.00
_diffrn_reflns_theta_min 1.37
_diffrn_standards_decay_% 0
_exptl_absorpt_coefficient_mu 0.647
_exptl_absorpt_correction_T_max 0.8979
_exptl_absorpt_correction_T_min 0.7725
_exptl_absorpt_correction_type analytical
_exptl_absorpt_process_details
;
(see. N.W. Alcock (1970). Cryst. Computing, p271)
;
_exptl_crystal_colour 'dark green'
_exptl_crystal_density_diffrn 1.801
_exptl_crystal_density_method 'not measured'
_exptl_crystal_description irregular
_exptl_crystal_F_000 4160
_exptl_crystal_size_max 0.34
_exptl_crystal_size_mid 0.18
_exptl_crystal_size_min 0.07
_refine_diff_density_max 1.064
_refine_diff_density_min -0.359
_refine_diff_density_rms 0.082
_refine_ls_extinction_coef 0.00156(17)
_refine_ls_extinction_expression Fc^*^=kFc[1+0.001xFc^2^\l^3^/sin(2\q)]^-1/4^
_refine_ls_extinction_method SHELXL
_refine_ls_goodness_of_fit_ref 1.031
_refine_ls_hydrogen_treatment constr
_refine_ls_matrix_type full
_refine_ls_number_parameters 687
_refine_ls_number_reflns 6746
_refine_ls_number_restraints 326
_refine_ls_restrained_S_all 1.035
_refine_ls_R_factor_all 0.0878
_refine_ls_R_factor_gt 0.0590
_refine_ls_shift/su_max 0.001
_refine_ls_shift/su_mean 0.000
_refine_ls_structure_factor_coef Fsqd
_refine_ls_weighting_details 'calc w=1/[\s^2^(Fo^2^)+(0.0892P)^2^+5.0950P] where P=(Fo^2^+2Fc^2^)/3'
_refine_ls_weighting_scheme calc
_refine_ls_wR_factor_gt 0.1413
_refine_ls_wR_factor_ref 0.1545
_reflns_number_gt 4771
_reflns_number_total 6746
_reflns_threshold_expression >2sigma(I)
_cod_data_source_file b714974c.txt
_cod_data_source_block no_1
_cod_original_sg_symbol_H-M 'C 2/c'
_cod_original_formula_sum 'C42 H20 F20 N4 Ni O1.50'
_cod_database_code 7003262

loop_
_symmetry_equiv_pos_as_xyz
'x, y, z'
'-x, y, -z+1/2'
'x+1/2, y+1/2, z'
'-x+1/2, y+1/2, -z+1/2'
'-x, -y, -z'
'x, -y, z-1/2'
'-x+1/2, -y+1/2, -z'
'x+1/2, -y+1/2, z-1/2'

loop_
_atom_site_label
_atom_site_type_symbol
_atom_site_fract_x
_atom_site_fract_y
_atom_site_fract_z
_atom_site_U_iso_or_equiv
_atom_site_adp_type
_atom_site_occupancy
_atom_site_symmetry_multiplicity
_atom_site_calc_flag
_atom_site_refinement_flags
_atom_site_disorder_assembly
_atom_site_disorder_group
C1 C 0.38026(7) 0.4269(3) 0.6225(5) 0.0370(9) Uani 1 1 d . . .
C2 C 0.38481(8) 0.5174(3) 0.6521(6) 0.0460(11) Uani 1 1 d . . .
H2 H 0.3991 0.5351 0.7069 0.055 Uiso 1 1 calc R . .
C3 C 0.36875(9) 0.5776(3) 0.6020(7) 0.0583(14) Uani 1 1 d . . .
H3 H 0.3717 0.6375 0.6251 0.070 Uiso 1 1 calc R . .
C4 C 0.34752(9) 0.5527(3) 0.5152(7) 0.0625(15) Uani 1 1 d . . .
H4 H 0.3369 0.5962 0.4743 0.075 Uiso 1 1 calc R . .
C5 C 0.34235(8) 0.4675(3) 0.4905(6) 0.0500(12) Uani 1 1 d . . .
H5 H 0.3280 0.4513 0.4344 0.060 Uiso 1 1 calc R . .
C6 C 0.35823(8) 0.4026(3) 0.5478(5) 0.0411(10) Uani 1 1 d . . .
C7 C 0.41769(7) 0.3720(2) 0.7207(5) 0.0326(9) Uani 1 1 d . . .
C8 C 0.42803(7) 0.3235(3) 0.8475(5) 0.0365(9) Uani 1 1 d . . .
C9 C 0.45117(8) 0.3288(3) 0.9008(5) 0.0396(10) Uani 1 1 d . . .
C10 C 0.46494(7) 0.3855(3) 0.8301(5) 0.0414(10) Uani 1 1 d . . .
C11 C 0.45561(7) 0.4338(3) 0.7028(5) 0.0375(9) Uani 1 1 d . . .
C12 C 0.43261(7) 0.4253(2) 0.6486(5) 0.0338(9) Uani 1 1 d . . .
C13 C 0.33369(7) 0.2799(3) 0.4742(5) 0.0394(10) Uani 1 1 d . . .
C14 C 0.31380(8) 0.2984(3) 0.5422(6) 0.0449(11) Uani 1 1 d . . .
C15 C 0.29309(8) 0.2615(3) 0.4913(7) 0.0560(13) Uani 1 1 d . . .
C16 C 0.29155(9) 0.2004(4) 0.3721(7) 0.0626(15) Uani 1 1 d . . .
C17 C 0.31068(10) 0.1787(3) 0.3081(6) 0.0550(13) Uani 1 1 d . . .
C18 C 0.33154(8) 0.2183(3) 0.3568(6) 0.0433(11) Uani 1 1 d . . .
C19 C 0.38308(8) 0.0668(3) 0.6384(5) 0.0386(10) Uani 1 1 d . . .
C20 C 0.37858(9) -0.0227(3) 0.6680(6) 0.0473(11) Uani 1 1 d . . .
H20 H 0.3653 -0.0384 0.7145 0.057 Uiso 1 1 calc R . .
C21 C 0.39302(9) -0.0845(3) 0.6303(6) 0.0518(12) Uani 1 1 d . . .
H21 H 0.3900 -0.1438 0.6527 0.062 Uiso 1 1 calc R . .
C22 C 0.41282(9) -0.0635(3) 0.5571(6) 0.0543(13) Uani 1 1 d . . .
H22 H 0.4224 -0.1088 0.5266 0.065 Uiso 1 1 calc R . .
C23 C 0.41810(8) 0.0216(3) 0.5307(6) 0.0473(11) Uani 1 1 d . . .
H23 H 0.4316 0.0354 0.4850 0.057 Uiso 1 1 calc R . .
C24 C 0.40352(8) 0.0889(3) 0.5715(5) 0.0387(10) Uani 1 1 d . . .
C25 C 0.34908(8) 0.1300(3) 0.7234(5) 0.0414(10) Uani 1 1 d . . .
C26 C 0.34409(9) 0.1840(3) 0.8437(6) 0.0478(11) Uani 1 1 d . . .
C27 C 0.32255(10) 0.1901(3) 0.8897(6) 0.0542(13) Uani 1 1 d . . .
C28 C 0.30494(9) 0.1402(4) 0.8175(7) 0.0595(14) Uani 1 1 d . . .
C29 C 0.30896(8) 0.0859(3) 0.6982(7) 0.0539(13) Uani 1 1 d . . .
C30 C 0.33069(8) 0.0810(3) 0.6498(6) 0.0443(11) Uani 1 1 d . . .
C31 C 0.42542(7) 0.2101(2) 0.4932(5) 0.0357(9) Uani 1 1 d . . .
C32 C 0.44776(8) 0.1971(3) 0.5670(5) 0.0388(10) Uani 1 1 d . . .
C33 C 0.46657(8) 0.2383(3) 0.5181(6) 0.0443(10) Uani 1 1 d . . .
C34 C 0.46335(8) 0.2975(3) 0.3967(5) 0.0424(10) Uani 1 1 d . . .
C35 C 0.44153(8) 0.3143(3) 0.3245(5) 0.0393(10) Uani 1 1 d . . .
C36 C 0.42315(7) 0.2708(2) 0.3713(5) 0.0350(9) Uani 1 1 d . . .
F8 F 0.41506(5) 0.26899(16) 0.9206(3) 0.0490(6) Uani 1 1 d . . .
F9 F 0.46057(5) 0.27820(19) 1.0184(3) 0.0542(7) Uani 1 1 d . . .
F10 F 0.48723(4) 0.39284(19) 0.8839(3) 0.0556(7) Uani 1 1 d . . .
F11 F 0.46904(4) 0.48550(17) 0.6292(3) 0.0519(7) Uani 1 1 d . . .
F12 F 0.42482(4) 0.46831(15) 0.5160(3) 0.0441(6) Uani 1 1 d . . .
F14 F 0.31480(5) 0.35366(19) 0.6641(3) 0.0582(7) Uani 1 1 d . . .
F15 F 0.27443(6) 0.2808(3) 0.5597(5) 0.0839(11) Uani 1 1 d . . .
F16 F 0.27131(6) 0.1619(3) 0.3226(5) 0.0889(12) Uani 1 1 d . . .
F17 F 0.30972(6) 0.1167(2) 0.1963(4) 0.0737(10) Uani 1 1 d . . .
F18 F 0.35000(5) 0.19525(18) 0.2897(3) 0.0569(7) Uani 1 1 d . . .
F26 F 0.36075(5) 0.23509(17) 0.9183(3) 0.0566(7) Uani 1 1 d . . .
F27 F 0.31861(6) 0.2473(2) 1.0017(4) 0.0720(9) Uani 1 1 d . . .
F28 F 0.28383(6) 0.1463(3) 0.8583(5) 0.0847(11) Uani 1 1 d . . .
F29 F 0.29167(5) 0.04073(19) 0.6164(5) 0.0729(10) Uani 1 1 d . . .
F30 F 0.33355(5) 0.03204(17) 0.5233(3) 0.0548(7) Uani 1 1 d . . .
F32 F 0.45133(5) 0.14484(17) 0.6934(3) 0.0498(6) Uani 1 1 d . . .
F33 F 0.48756(5) 0.2236(2) 0.5928(4) 0.0598(8) Uani 1 1 d . . .
F34 F 0.48135(5) 0.3393(2) 0.3498(3) 0.0595(8) Uani 1 1 d . . .
F35 F 0.43807(5) 0.37423(16) 0.2118(3) 0.0477(6) Uani 1 1 d . . .
F36 F 0.40208(4) 0.28924(16) 0.2984(3) 0.0447(6) Uani 1 1 d . . .
N1 N 0.39445(6) 0.3585(2) 0.6629(4) 0.0354(8) Uani 1 1 d . . .
N2 N 0.35548(6) 0.3146(2) 0.5309(4) 0.0386(8) Uani 1 1 d . . .
N3 N 0.37070(6) 0.1377(2) 0.6704(4) 0.0394(8) Uani 1 1 d . . .
N4 N 0.40552(6) 0.1762(2) 0.5467(4) 0.0367(8) Uani 1 1 d . . .
Ni1 Ni 0.381684(9) 0.24658(3) 0.60671(6) 0.03446(18) Uani 1 1 d . . .
O700 O 0.2701(5) 0.4546(16) 0.270(3) 0.242(8) Uani 0.50 1 d PDU A 2
C701 C 0.2871(5) 0.401(2) 0.203(3) 0.240(10) Uani 0.50 1 d PDU A 2
H70A H 0.2939 0.3571 0.2799 0.288 Uiso 0.50 1 calc PR A 2
H70B H 0.2996 0.4374 0.1708 0.288 Uiso 0.50 1 calc PR A 2
C702 C 0.2739(8) 0.355(2) 0.061(4) 0.247(10) Uani 0.50 1 d PDU A 2
H70C H 0.2842 0.3338 -0.0130 0.296 Uiso 0.50 1 calc PR A 2
H70D H 0.2641 0.3073 0.0910 0.296 Uiso 0.50 1 calc PR A 2
C703 C 0.2602(6) 0.435(2) 0.001(3) 0.231(9) Uani 0.50 1 d PDU A 2
H70I H 0.2677 0.4639 -0.0817 0.277 Uiso 0.50 1 calc PR A 2
H70J H 0.2445 0.4171 -0.0449 0.277 Uiso 0.50 1 calc PR A 2
C704 C 0.2587(7) 0.497(2) 0.133(4) 0.261(11) Uani 0.50 1 d PDU A 2
H70K H 0.2664 0.5525 0.1142 0.313 Uiso 0.50 1 calc PR A 2
H70L H 0.2425 0.5090 0.1454 0.313 Uiso 0.50 1 calc PR A 2
O800 O 0.4917(4) -0.0038(17) 0.383(4) 0.337(14) Uani 0.50 1 d PDU B -1
C801 C 0.5147(4) 0.034(2) 0.403(4) 0.290(15) Uani 0.50 1 d PDU B -1
H80A H 0.5263 -0.0132 0.4239 0.348 Uiso 0.50 1 calc PR B -1
H80B H 0.5163 0.0742 0.4928 0.348 Uiso 0.50 1 calc PR B -1
C802 C 0.5183(4) 0.083(2) 0.253(5) 0.276(14) Uani 0.50 1 d PDU B -1
H80C H 0.5292 0.1321 0.2740 0.331 Uiso 0.50 1 calc PR B -1
H80D H 0.5239 0.0434 0.1743 0.331 Uiso 0.50 1 calc PR B -1
C803 C 0.4936(4) 0.114(2) 0.200(4) 0.254(13) Uani 0.50 1 d PDU B -1
H80E H 0.4925 0.1782 0.2148 0.305 Uiso 0.50 1 calc PR B -1
H80F H 0.4890 0.1006 0.0887 0.305 Uiso 0.50 1 calc PR B -1
C804 C 0.4782(5) 0.066(2) 0.304(5) 0.287(14) Uani 0.50 1 d PDU B -1
H80G H 0.4729 0.1064 0.3809 0.344 Uiso 0.50 1 calc PR B -1
H80H H 0.4645 0.0417 0.2386 0.344 Uiso 0.50 1 calc PR B -1
O900 O 0.2872(5) 0.4502(19) 0.153(3) 0.269(9) Uani 0.50 1 d PDU C 1
C901 C 0.2773(8) 0.5028(19) 0.019(3) 0.281(11) Uani 0.50 1 d PDU C 1
H90A H 0.2877 0.5515 0.0002 0.338 Uiso 0.50 1 calc PR C 1
H90B H 0.2622 0.5268 0.0366 0.338 Uiso 0.50 1 calc PR C 1
C902 C 0.2750(7) 0.4387(19) -0.115(3) 0.276(11) Uani 0.50 1 d PDU C 1
H90C H 0.2900 0.4218 -0.1475 0.331 Uiso 0.50 1 calc PR C 1
H90D H 0.2645 0.4599 -0.2065 0.331 Uiso 0.50 1 calc PR C 1
C903 C 0.2642(8) 0.366(2) -0.025(4) 0.268(11) Uani 0.50 1 d PDU C 1
H90E H 0.2472 0.3689 -0.0465 0.322 Uiso 0.50 1 calc PR C 1
H90F H 0.2692 0.3083 -0.0599 0.322 Uiso 0.50 1 calc PR C 1
C904 C 0.2717(8) 0.377(3) 0.147(4) 0.257(10) Uani 0.50 1 d PDU C 1
H90G H 0.2585 0.3900 0.2034 0.309 Uiso 0.50 1 calc PR C 1
H90H H 0.2797 0.3245 0.1920 0.309 Uiso 0.50 1 calc PR C 1

loop_
_atom_site_aniso_label
_atom_site_aniso_U_11
_atom_site_aniso_U_22
_atom_site_aniso_U_33
_atom_site_aniso_U_23
_atom_site_aniso_U_13
_atom_site_aniso_U_12
C1 0.037(2) 0.029(2) 0.044(2) -0.0001(18) 0.0010(18) 0.0026(17)
C2 0.044(3) 0.030(2) 0.061(3) -0.006(2) -0.009(2) 0.0018(18)
C3 0.058(3) 0.027(2) 0.085(4) -0.005(2) -0.011(3) 0.002(2)
C4 0.049(3) 0.034(2) 0.098(4) 0.005(3) -0.016(3) 0.005(2)
C5 0.043(3) 0.034(2) 0.068(3) 0.000(2) -0.011(2) 0.0017(19)
C6 0.042(2) 0.029(2) 0.051(3) -0.0013(19) 0.000(2) -0.0006(17)
C7 0.037(2) 0.0216(18) 0.038(2) -0.0033(16) 0.0026(17) -0.0010(15)
C8 0.040(2) 0.029(2) 0.039(2) 0.0016(17) 0.0025(18) -0.0005(17)
C9 0.046(3) 0.043(2) 0.029(2) 0.0040(18) 0.0006(18) 0.0108(19)
C10 0.032(2) 0.047(2) 0.044(3) -0.008(2) 0.0032(18) 0.0043(18)
C11 0.038(2) 0.033(2) 0.043(2) -0.0013(18) 0.0109(18) -0.0005(17)
C12 0.043(2) 0.0250(18) 0.032(2) -0.0030(16) 0.0004(17) 0.0017(16)
C13 0.038(2) 0.0281(19) 0.049(3) 0.0008(18) -0.0050(19) -0.0024(17)
C14 0.045(3) 0.038(2) 0.052(3) -0.002(2) 0.004(2) 0.0004(19)
C15 0.039(3) 0.059(3) 0.069(3) 0.010(3) 0.000(2) -0.002(2)
C16 0.042(3) 0.068(4) 0.075(4) 0.003(3) -0.006(3) -0.016(2)
C17 0.066(3) 0.038(2) 0.057(3) -0.003(2) -0.008(2) -0.016(2)
C18 0.046(3) 0.033(2) 0.049(3) -0.0010(19) -0.002(2) 0.0008(18)
C19 0.048(3) 0.027(2) 0.038(2) -0.0005(17) -0.0037(19) -0.0018(18)
C20 0.055(3) 0.029(2) 0.056(3) 0.008(2) -0.004(2) -0.007(2)
C21 0.059(3) 0.025(2) 0.067(3) 0.003(2) -0.011(2) -0.002(2)
C22 0.063(3) 0.028(2) 0.068(3) -0.008(2) -0.003(3) 0.008(2)
C23 0.049(3) 0.033(2) 0.058(3) -0.002(2) 0.001(2) 0.0041(19)
C24 0.050(3) 0.027(2) 0.037(2) 0.0004(17) -0.0011(19) 0.0004(17)
C25 0.048(3) 0.028(2) 0.048(3) 0.0015(19) 0.005(2) -0.0022(18)
C26 0.061(3) 0.035(2) 0.048(3) 0.004(2) 0.008(2) -0.006(2)
C27 0.068(4) 0.042(2) 0.056(3) 0.006(2) 0.021(3) 0.000(2)
C28 0.054(3) 0.051(3) 0.076(4) 0.012(3) 0.021(3) 0.003(2)
C29 0.044(3) 0.040(2) 0.076(4) 0.014(2) 0.002(2) -0.011(2)
C30 0.051(3) 0.029(2) 0.051(3) 0.003(2) 0.002(2) -0.0035(18)
C31 0.041(2) 0.0247(18) 0.041(2) -0.0024(17) 0.0046(18) 0.0013(16)
C32 0.047(3) 0.034(2) 0.035(2) 0.0012(18) 0.0053(18) 0.0034(18)
C33 0.036(2) 0.048(3) 0.048(3) -0.003(2) 0.0017(19) 0.0041(19)
C34 0.043(3) 0.044(2) 0.042(3) -0.007(2) 0.0094(19) -0.0063(19)
C35 0.050(3) 0.033(2) 0.035(2) -0.0008(18) 0.0073(19) 0.0038(18)
C36 0.041(2) 0.030(2) 0.033(2) -0.0027(16) -0.0002(17) 0.0032(16)
F8 0.0524(16) 0.0422(14) 0.0522(16) 0.0168(11) 0.0051(12) -0.0016(11)
F9 0.0579(17) 0.0606(16) 0.0419(15) 0.0110(12) -0.0021(12) 0.0196(13)
F10 0.0342(14) 0.0714(18) 0.0591(17) -0.0030(14) -0.0021(12) 0.0034(12)
F11 0.0406(15) 0.0481(15) 0.0686(18) 0.0064(13) 0.0129(13) -0.0056(11)
F12 0.0509(15) 0.0379(13) 0.0424(14) 0.0093(11) 0.0019(11) 0.0008(11)
F14 0.0556(17) 0.0573(17) 0.0635(18) -0.0135(14) 0.0145(14) 0.0050(13)
F15 0.0405(18) 0.101(3) 0.113(3) -0.001(2) 0.0197(17) 0.0007(16)
F16 0.055(2) 0.096(3) 0.107(3) 0.001(2) -0.0207(19) -0.0332(19)
F17 0.096(3) 0.0529(18) 0.067(2) -0.0175(15) -0.0118(17) -0.0212(16)
F18 0.0610(18) 0.0468(15) 0.0636(18) -0.0140(13) 0.0105(14) 0.0042(13)
F26 0.0698(19) 0.0463(15) 0.0535(16) -0.0100(12) 0.0069(14) -0.0113(13)
F27 0.094(3) 0.0607(18) 0.069(2) -0.0013(16) 0.0367(18) 0.0048(17)
F28 0.060(2) 0.084(2) 0.116(3) 0.016(2) 0.036(2) -0.0002(18)
F29 0.0488(18) 0.0484(17) 0.118(3) 0.0069(17) -0.0044(17) -0.0102(13)
F30 0.0580(18) 0.0380(14) 0.0649(18) -0.0056(13) -0.0055(14) -0.0064(12)
F32 0.0520(16) 0.0443(14) 0.0506(16) 0.0100(12) -0.0030(12) 0.0049(12)
F33 0.0392(15) 0.0720(19) 0.0651(19) 0.0066(15) -0.0055(13) 0.0003(13)
F34 0.0485(17) 0.0706(19) 0.0612(18) 0.0005(15) 0.0140(13) -0.0146(14)
F35 0.0589(17) 0.0393(13) 0.0463(15) 0.0069(11) 0.0122(12) 0.0017(12)
F36 0.0415(14) 0.0403(13) 0.0503(15) 0.0060(11) -0.0024(11) 0.0046(11)
N1 0.0379(19) 0.0247(16) 0.042(2) 0.0022(14) -0.0013(15) 0.0001(14)
N2 0.040(2) 0.0274(16) 0.047(2) -0.0006(15) -0.0005(15) -0.0019(14)
N3 0.043(2) 0.0290(17) 0.045(2) 0.0003(15) 0.0034(16) -0.0023(15)
N4 0.042(2) 0.0229(16) 0.044(2) 0.0013(14) 0.0024(15) -0.0016(14)
Ni1 0.0358(3) 0.0220(3) 0.0450(3) 0.0006(2) 0.0028(2) -0.0011(2)
O700 0.27(2) 0.211(18) 0.246(19) 0.046(13) 0.041(15) -0.030(14)
C701 0.24(2) 0.20(2) 0.27(2) 0.048(17) 0.021(15) -0.024(15)
C702 0.26(2) 0.228(19) 0.25(2) 0.040(15) 0.018(18) 0.017(16)
C703 0.25(2) 0.21(2) 0.235(19) 0.074(16) 0.048(15) -0.006(16)
C704 0.30(2) 0.19(2) 0.29(2) 0.048(16) 0.01(2) -0.001(17)
O800 0.22(2) 0.31(3) 0.46(3) 0.07(2) -0.03(2) 0.01(2)
C801 0.20(2) 0.27(3) 0.40(4) -0.01(3) 0.02(3) 0.04(2)
C802 0.18(2) 0.27(3) 0.38(4) -0.04(3) 0.03(2) 0.05(2)
C803 0.18(3) 0.21(2) 0.37(4) -0.03(2) 0.07(2) 0.07(2)
C804 0.191(19) 0.25(3) 0.43(4) 0.01(3) 0.05(2) 0.05(2)
O900 0.30(2) 0.25(2) 0.258(19) 0.037(16) 0.035(16) 0.011(16)
C901 0.30(2) 0.250(19) 0.29(2) 0.042(16) 0.01(2) 0.035(19)
C902 0.28(3) 0.27(2) 0.27(2) 0.044(18) 0.00(2) 0.02(2)
C903 0.28(2) 0.25(2) 0.26(2) 0.044(19) -0.001(19) 0.041(18)
C904 0.27(2) 0.230(19) 0.26(2) 0.020(16) 0.023(18) 0.032(16)

loop_
_atom_type_symbol
_atom_type_description
_atom_type_scat_dispersion_real
_atom_type_scat_dispersion_imag
_atom_type_scat_source
C C 0.0033 0.0016 'International Tables Vol C Tables 4.2.6.8 and 6.1.1.4'
H H 0.0000 0.0000 'International Tables Vol C Tables 4.2.6.8 and 6.1.1.4'
F F 0.0171 0.0103 'International Tables Vol C Tables 4.2.6.8 and 6.1.1.4'
N N 0.0061 0.0033 'International Tables Vol C Tables 4.2.6.8 and 6.1.1.4'
Ni Ni 0.3393 1.1124 'International Tables Vol C Tables 4.2.6.8 and 6.1.1.4'
O O 0.0106 0.0060 'International Tables Vol C Tables 4.2.6.8 and 6.1.1.4'

loop_
_exptl_crystal_face_index_h
_exptl_crystal_face_index_k
_exptl_crystal_face_index_l
_exptl_crystal_face_perp_dist
-26 3 0 0.1550
-17 11 5 0.1390
18 9 1 0.1830
-30 19 -15 0.2310
-18 -28 5 0.2080
22 1 4 0.1890
15 -2 -1 0.2350
27 4 5 0.1500
-29 10 -1 0.1280
-22 0 -1 0.1500
21 9 -1 0.2190
-17 -8 -1 0.0680
1 -21 -5 0.0900

loop_
_geom_angle_atom_site_label_1
_geom_angle_atom_site_label_2
_geom_angle_atom_site_label_3
_geom_angle
_geom_angle_site_symmetry_1
_geom_angle_site_symmetry_3
_geom_angle_publ_flag
N1 C1 C6 114.0(4) . . ?
N1 C1 C2 127.6(4) . . ?
C6 C1 C2 118.3(4) . . ?
C3 C2 C1 120.0(4) . . ?
C3 C2 H2 120.0 . . ?
C1 C2 H2 120.0 . . ?
C2 C3 C4 120.9(4) . . ?
C2 C3 H3 119.5 . . ?
C4 C3 H3 119.5 . . ?
C5 C4 C3 120.4(4) . . ?
C5 C4 H4 119.8 . . ?
C3 C4 H4 119.8 . . ?
C4 C5 C6 120.1(4) . . ?
C4 C5 H5 119.9 . . ?
C6 C5 H5 119.9 . . ?
N2 C6 C5 126.6(4) . . ?
N2 C6 C1 113.4(4) . . ?
C5 C6 C1 119.8(4) . . ?
C8 C7 C12 115.2(4) . . ?
C8 C7 N1 120.3(4) . . ?
C12 C7 N1 124.1(4) . . ?
F8 C8 C9 118.2(4) . . ?
F8 C8 C7 119.0(4) . . ?
C9 C8 C7 122.7(4) . . ?
F9 C9 C8 120.7(4) . . ?
F9 C9 C10 119.5(4) . . ?
C8 C9 C10 119.7(4) . . ?
F10 C10 C11 120.3(4) . . ?
F10 C10 C9 120.0(4) . . ?
C11 C10 C9 119.7(4) . . ?
F11 C11 C12 120.5(4) . . ?
F11 C11 C10 120.0(4) . . ?
C12 C11 C10 119.5(4) . . ?
F12 C12 C11 116.9(4) . . ?
F12 C12 C7 120.0(4) . . ?
C11 C12 C7 123.1(4) . . ?
C18 C13 C14 116.4(4) . . ?
C18 C13 N2 120.4(4) . . ?
C14 C13 N2 122.9(4) . . ?
F14 C14 C15 117.6(4) . . ?
F14 C14 C13 120.0(4) . . ?
C15 C14 C13 122.4(5) . . ?
F15 C15 C14 120.7(5) . . ?
F15 C15 C16 119.7(5) . . ?
C14 C15 C16 119.5(5) . . ?
F16 C16 C17 120.4(5) . . ?
F16 C16 C15 120.3(5) . . ?
C17 C16 C15 119.3(5) . . ?
F17 C17 C16 120.2(5) . . ?
F17 C17 C18 118.8(5) . . ?
C16 C17 C18 121.0(5) . . ?
F18 C18 C13 119.7(4) . . ?
F18 C18 C17 119.0(4) . . ?
C13 C18 C17 121.3(5) . . ?
N3 C19 C20 128.3(4) . . ?
N3 C19 C24 112.8(4) . . ?
C20 C19 C24 118.8(4) . . ?
C21 C20 C19 120.1(5) . . ?
C21 C20 H20 120.0 . . ?
C19 C20 H20 120.0 . . ?
C20 C21 C22 121.5(4) . . ?
C20 C21 H21 119.2 . . ?
C22 C21 H21 119.2 . . ?
C23 C22 C21 120.3(4) . . ?
C23 C22 H22 119.9 . . ?
C21 C22 H22 119.9 . . ?
C22 C23 C24 119.9(5) . . ?
C22 C23 H23 120.0 . . ?
C24 C23 H23 120.0 . . ?
N4 C24 C23 127.7(4) . . ?
N4 C24 C19 112.9(4) . . ?
C23 C24 C19 119.3(4) . . ?
C26 C25 C30 115.9(4) . . ?
C26 C25 N3 118.5(4) . . ?
C30 C25 N3 124.9(4) . . ?
F26 C26 C27 117.3(4) . . ?
F26 C26 C25 119.6(4) . . ?
C27 C26 C25 123.1(5) . . ?
F27 C27 C28 120.2(5) . . ?
F27 C27 C26 120.0(5) . . ?
C28 C27 C26 119.8(5) . . ?
F28 C28 C29 119.7(5) . . ?
F28 C28 C27 120.8(5) . . ?
C29 C28 C27 119.4(5) . . ?
F29 C29 C28 121.1(5) . . ?
F29 C29 C30 118.0(5) . . ?
C28 C29 C30 120.7(5) . . ?
F30 C30 C29 119.0(4) . . ?
F30 C30 C25 119.8(4) . . ?
C29 C30 C25 121.1(5) . . ?
C32 C31 C36 115.6(4) . . ?
C32 C31 N4 124.5(4) . . ?
C36 C31 N4 119.3(4) . . ?
F32 C32 C33 118.1(4) . . ?
F32 C32 C31 119.6(4) . . ?
C33 C32 C31 122.3(4) . . ?
F33 C33 C34 120.4(4) . . ?
F33 C33 C32 119.9(4) . . ?
C34 C33 C32 119.6(4) . . ?
F34 C34 C35 119.7(4) . . ?
F34 C34 C33 120.5(4) . . ?
C35 C34 C33 119.8(4) . . ?
F35 C35 C36 119.8(4) . . ?
F35 C35 C34 120.4(4) . . ?
C36 C35 C34 119.8(4) . . ?
F36 C36 C35 118.1(4) . . ?
F36 C36 C31 119.1(4) . . ?
C35 C36 C31 122.8(4) . . ?
C1 N1 C7 120.8(3) . . ?
C1 N1 Ni1 114.9(3) . . ?
C7 N1 Ni1 123.6(2) . . ?
C6 N2 C13 119.9(4) . . ?
C6 N2 Ni1 115.2(3) . . ?
C13 N2 Ni1 124.6(3) . . ?
C19 N3 C25 121.8(4) . . ?
C19 N3 Ni1 115.9(3) . . ?
C25 N3 Ni1 121.5(3) . . ?
C24 N4 C31 120.4(4) . . ?
C24 N4 Ni1 115.9(3) . . ?
C31 N4 Ni1 123.5(3) . . ?
N4 Ni1 N3 82.35(15) . . ?
N4 Ni1 N2 144.25(16) . . ?
N3 Ni1 N2 107.04(15) . . ?
N4 Ni1 N1 107.64(15) . . ?
N3 Ni1 N1 148.66(15) . . ?
N2 Ni1 N1 82.45(14) . . ?
C704 O700 C701 101.3(19) . . ?
O700 C701 C702 106(2) . . ?
O700 C701 H70A 110.6 . . ?
C702 C701 H70A 110.6 . . ?
O700 C701 H70B 110.6 . . ?
C702 C701 H70B 110.6 . . ?
H70A C701 H70B 108.7 . . ?
C703 C702 C701 95.8(17) . . ?
C703 C702 H70C 112.6 . . ?
C701 C702 H70C 112.6 . . ?
C703 C702 H70D 112.6 . . ?
C701 C702 H70D 112.6 . . ?
H70C C702 H70D 110.1 . . ?
C704 C703 C702 109.0(18) . . ?
C704 C703 H70I 109.9 . . ?
C702 C703 H70I 109.9 . . ?
C704 C703 H70J 109.9 . . ?
C702 C703 H70J 109.9 . . ?
H70I C703 H70J 108.3 . . ?
O700 C704 C703 106.2(17) . . ?
O700 C704 H70K 110.5 . . ?
C703 C704 H70K 110.5 . . ?
O700 C704 H70L 110.5 . . ?
C703 C704 H70L 110.5 . . ?
H70K C704 H70L 108.7 . . ?
C804 O800 C801 102.1(18) . . ?
O800 C801 C802 108.5(15) . . ?
O800 C801 H80A 110.0 . . ?
C802 C801 H80A 110.0 . . ?
O800 C801 H80B 110.0 . . ?
C802 C801 H80B 110.0 . . ?
H80A C801 H80B 108.4 . . ?
C803 C802 C801 100.0(12) . . ?
C803 C802 H80C 111.8 . . ?
C801 C802 H80C 111.8 . . ?
C803 C802 H80D 111.8 . . ?
C801 C802 H80D 111.8 . . ?
H80C C802 H80D 109.5 . . ?
C804 C803 C802 106.2(11) . . ?
C804 C803 H80E 110.5 . . ?
C802 C803 H80E 110.5 . . ?
C804 C803 H80F 110.5 . . ?
C802 C803 H80F 110.5 . . ?
H80E C803 H80F 108.7 . . ?
O800 C804 C803 107.5(13) . . ?
O800 C804 H80G 110.2 . . ?
C803 C804 H80G 110.2 . . ?
O800 C804 H80H 110.2 . . ?
C803 C804 H80H 110.2 . . ?
H80G C804 H80H 108.5 . . ?
C904 O900 C901 103(2) . . ?
O900 C901 C902 104(2) . . ?
O900 C901 H90A 111.0 . . ?
C902 C901 H90A 111.0 . . ?
O900 C901 H90B 111.0 . . ?
C902 C901 H90B 111.0 . . ?
H90A C901 H90B 109.0 . . ?
C901 C902 C903 94.9(19) . . ?
C901 C902 H90C 112.8 . . ?
C903 C902 H90C 112.8 . . ?
C901 C902 H90D 112.8 . . ?
C903 C902 H90D 112.8 . . ?
H90C C902 H90D 110.2 . . ?
C904 C903 C902 109.1(19) . . ?
C904 C903 H90E 109.9 . . ?
C902 C903 H90E 109.9 . . ?
C904 C903 H90F 109.9 . . ?
C902 C903 H90F 109.9 . . ?
H90E C903 H90F 108.3 . . ?
O900 C904 C903 103.3(19) . . ?
O900 C904 H90G 111.1 . . ?
C903 C904 H90G 111.1 . . ?
O900 C904 H90H 111.1 . . ?
C903 C904 H90H 111.1 . . ?
H90G C904 H90H 109.1 . . ?

loop_
_geom_bond_atom_site_label_1
_geom_bond_atom_site_label_2
_geom_bond_distance
_geom_bond_site_symmetry_2
_geom_bond_publ_flag
C1 N1 1.356(5) . ?
C1 C6 1.418(6) . ?
C1 C2 1.429(6) . ?
C2 C3 1.350(6) . ?
C2 H2 0.9500 . ?
C3 C4 1.421(7) . ?
C3 H3 0.9500 . ?
C4 C5 1.352(7) . ?
C4 H4 0.9500 . ?
C5 C6 1.409(6) . ?
C5 H5 0.9500 . ?
C6 N2 1.365(5) . ?
C7 C8 1.397(6) . ?
C7 C12 1.399(6) . ?
C7 N1 1.405(5) . ?
C8 F8 1.340(5) . ?
C8 C9 1.378(6) . ?
C9 F9 1.340(5) . ?
C9 C10 1.380(6) . ?
C10 F10 1.335(5) . ?
C10 C11 1.379(6) . ?
C11 F11 1.334(5) . ?
C11 C12 1.376(6) . ?
C12 F12 1.350(5) . ?
C13 C18 1.379(7) . ?
C13 C14 1.399(7) . ?
C13 N2 1.412(5) . ?
C14 F14 1.346(5) . ?
C14 C15 1.361(7) . ?
C15 F15 1.340(6) . ?
C15 C16 1.386(8) . ?
C16 F16 1.345(6) . ?
C16 C17 1.353(8) . ?
C17 F17 1.351(6) . ?
C17 C18 1.382(7) . ?
C18 F18 1.338(6) . ?
C19 N3 1.355(6) . ?
C19 C20 1.426(6) . ?
C19 C24 1.435(6) . ?
C20 C21 1.338(7) . ?
C20 H20 0.9500 . ?
C21 C22 1.427(8) . ?
C21 H21 0.9500 . ?
C22 C23 1.366(7) . ?
C22 H22 0.9500 . ?
C23 C24 1.414(6) . ?
C23 H23 0.9500 . ?
C24 N4 1.362(5) . ?
C25 C26 1.388(7) . ?
C25 C30 1.400(6) . ?
C25 N3 1.406(6) . ?
C26 F26 1.350(6) . ?
C26 C27 1.374(7) . ?
C27 F27 1.346(6) . ?
C27 C28 1.370(8) . ?
C28 F28 1.332(6) . ?
C28 C29 1.368(8) . ?
C29 F29 1.350(6) . ?
C29 C30 1.392(7) . ?
C30 F30 1.353(5) . ?
C31 C32 1.396(6) . ?
C31 C36 1.399(6) . ?
C31 N4 1.407(5) . ?
C32 F32 1.349(5) . ?
C32 C33 1.381(6) . ?
C33 F33 1.334(5) . ?
C33 C34 1.381(7) . ?
C34 F34 1.341(5) . ?
C34 C35 1.374(6) . ?
C35 F35 1.334(5) . ?
C35 C36 1.371(6) . ?
C36 F36 1.343(5) . ?
N1 Ni1 1.909(3) . ?
N2 Ni1 1.902(4) . ?
N3 Ni1 1.895(3) . ?
N4 Ni1 1.889(4) . ?
O700 C704 1.435(18) . ?
O700 C701 1.469(19) . ?
C701 C702 1.526(19) . ?
C701 H70A 0.9900 . ?
C701 H70B 0.9900 . ?
C702 C703 1.520(18) . ?
C702 H70C 0.9900 . ?
C702 H70D 0.9900 . ?
C703 C704 1.494(19) . ?
C703 H70I 0.9900 . ?
C703 H70J 0.9900 . ?
C704 H70K 0.9900 . ?
C704 H70L 0.9900 . ?
O800 C804 1.4499(11) . ?
O800 C801 1.4500(11) . ?
C801 C802 1.5399(11) . ?
C801 H80A 0.9900 . ?
C801 H80B 0.9900 . ?
C802 C803 1.5400(11) . ?
C802 H80C 0.9900 . ?
C802 H80D 0.9900 . ?
C803 C804 1.5399(11) . ?
C803 H80E 0.9900 . ?
C803 H80F 0.9900 . ?
C804 H80G 0.9900 . ?
C804 H80H 0.9900 . ?
O900 C904 1.434(19) . ?
O900 C901 1.461(18) . ?
C901 C902 1.514(18) . ?
C901 H90A 0.9900 . ?
C901 H90B 0.9900 . ?
C902 C903 1.539(19) . ?
C902 H90C 0.9900 . ?
C902 H90D 0.9900 . ?
C903 C904 1.504(19) . ?
C903 H90E 0.9900 . ?
C903 H90F 0.9900 . ?
C904 H90G 0.9900 . ?
C904 H90H 0.9900 . ?

loop_
_geom_torsion_atom_site_label_1
_geom_torsion_atom_site_label_2
_geom_torsion_atom_site_label_3
_geom_torsion_atom_site_label_4
_geom_torsion
_geom_torsion_site_symmetry_1
_geom_torsion_site_symmetry_2
_geom_torsion_site_symmetry_3
_geom_torsion_site_symmetry_4
_geom_torsion_publ_flag
N1 C1 C2 C3 179.3(5) . . . . ?
C6 C1 C2 C3 -3.4(7) . . . . ?
C1 C2 C3 C4 -2.1(9) . . . . ?
C2 C3 C4 C5 4.6(10) . . . . ?
C3 C4 C5 C6 -1.4(9) . . . . ?
C4 C5 C6 N2 -179.4(5) . . . . ?
C4 C5 C6 C1 -4.1(8) . . . . ?
N1 C1 C6 N2 0.1(6) . . . . ?
C2 C1 C6 N2 -177.6(4) . . . . ?
N1 C1 C6 C5 -175.8(4) . . . . ?
C2 C1 C6 C5 6.5(7) . . . . ?
C12 C7 C8 F8 -178.2(3) . . . . ?
N1 C7 C8 F8 -5.2(6) . . . . ?
C12 C7 C8 C9 1.4(6) . . . . ?
N1 C7 C8 C9 174.4(4) . . . . ?
F8 C8 C9 F9 2.6(6) . . . . ?
C7 C8 C9 F9 -177.0(4) . . . . ?
F8 C8 C9 C10 -178.8(4) . . . . ?
C7 C8 C9 C10 1.6(6) . . . . ?
F9 C9 C10 F10 -3.3(6) . . . . ?
C8 C9 C10 F10 178.0(4) . . . . ?
F9 C9 C10 C11 176.0(4) . . . . ?
C8 C9 C10 C11 -2.6(6) . . . . ?
F10 C10 C11 F11 2.6(6) . . . . ?
C9 C10 C11 F11 -176.7(4) . . . . ?
F10 C10 C11 C12 179.8(4) . . . . ?
C9 C10 C11 C12 0.5(6) . . . . ?
F11 C11 C12 F12 2.7(6) . . . . ?
C10 C11 C12 F12 -174.5(4) . . . . ?
F11 C11 C12 C7 180.0(4) . . . . ?
C10 C11 C12 C7 2.8(6) . . . . ?
C8 C7 C12 F12 173.6(3) . . . . ?
N1 C7 C12 F12 0.9(6) . . . . ?
C8 C7 C12 C11 -3.6(6) . . . . ?
N1 C7 C12 C11 -176.3(4) . . . . ?
C18 C13 C14 F14 175.8(4) . . . . ?
N2 C13 C14 F14 2.2(6) . . . . ?
C18 C13 C14 C15 -3.2(7) . . . . ?
N2 C13 C14 C15 -176.9(4) . . . . ?
F14 C14 C15 F15 0.8(7) . . . . ?
C13 C14 C15 F15 179.9(4) . . . . ?
F14 C14 C15 C16 -176.3(5) . . . . ?
C13 C14 C15 C16 2.8(7) . . . . ?
F15 C15 C16 F16 1.4(8) . . . . ?
C14 C15 C16 F16 178.6(5) . . . . ?
F15 C15 C16 C17 -177.3(5) . . . . ?
C14 C15 C16 C17 -0.2(8) . . . . ?
F16 C16 C17 F17 -1.5(8) . . . . ?
C15 C16 C17 F17 177.2(5) . . . . ?
F16 C16 C17 C18 179.4(5) . . . . ?
C15 C16 C17 C18 -1.8(8) . . . . ?
C14 C13 C18 F18 -177.9(4) . . . . ?
N2 C13 C18 F18 -4.1(6) . . . . ?
C14 C13 C18 C17 1.2(7) . . . . ?
N2 C13 C18 C17 175.0(4) . . . . ?
F17 C17 C18 F18 1.3(7) . . . . ?
C16 C17 C18 F18 -179.6(5) . . . . ?
F17 C17 C18 C13 -177.8(4) . . . . ?
C16 C17 C18 C13 1.3(8) . . . . ?
N3 C19 C20 C21 -179.0(5) . . . . ?
C24 C19 C20 C21 -1.5(7) . . . . ?
C19 C20 C21 C22 -1.4(8) . . . . ?
C20 C21 C22 C23 3.2(8) . . . . ?
C21 C22 C23 C24 -2.0(7) . . . . ?
C22 C23 C24 N4 -176.5(5) . . . . ?
C22 C23 C24 C19 -0.9(7) . . . . ?
N3 C19 C24 N4 -3.2(5) . . . . ?
C20 C19 C24 N4 178.9(4) . . . . ?
N3 C19 C24 C23 -179.5(4) . . . . ?
C20 C19 C24 C23 2.6(6) . . . . ?
C30 C25 C26 F26 -178.4(4) . . . . ?
N3 C25 C26 F26 -7.5(6) . . . . ?
C30 C25 C26 C27 0.0(7) . . . . ?
N3 C25 C26 C27 170.9(4) . . . . ?
F26 C26 C27 F27 2.0(7) . . . . ?
C25 C26 C27 F27 -176.4(4) . . . . ?
F26 C26 C27 C28 179.6(4) . . . . ?
C25 C26 C27 C28 1.2(8) . . . . ?
F27 C27 C28 F28 -1.1(8) . . . . ?
C26 C27 C28 F28 -178.7(5) . . . . ?
F27 C27 C28 C29 176.5(4) . . . . ?
C26 C27 C28 C29 -1.1(8) . . . . ?
F28 C28 C29 F29 2.7(7) . . . . ?
C27 C28 C29 F29 -174.9(5) . . . . ?
F28 C28 C29 C30 177.6(4) . . . . ?
C27 C28 C29 C30 0.0(8) . . . . ?
F29 C29 C30 F30 0.4(6) . . . . ?
C28 C29 C30 F30 -174.6(4) . . . . ?
F29 C29 C30 C25 176.2(4) . . . . ?
C28 C29 C30 C25 1.2(7) . . . . ?
C26 C25 C30 F30 174.6(4) . . . . ?
N3 C25 C30 F30 4.3(6) . . . . ?
C26 C25 C30 C29 -1.1(6) . . . . ?
N3 C25 C30 C29 -171.5(4) . . . . ?
C36 C31 C32 F32 174.9(4) . . . . ?
N4 C31 C32 F32 4.1(6) . . . . ?
C36 C31 C32 C33 -3.1(6) . . . . ?
N4 C31 C32 C33 -173.9(4) . . . . ?
F32 C32 C33 F33 2.0(6) . . . . ?
C31 C32 C33 F33 -180.0(4) . . . . ?
F32 C32 C33 C34 -175.0(4) . . . . ?
C31 C32 C33 C34 3.0(7) . . . . ?
F33 C33 C34 F34 1.7(7) . . . . ?
C32 C33 C34 F34 178.7(4) . . . . ?
F33 C33 C34 C35 -177.6(4) . . . . ?
C32 C33 C34 C35 -0.6(7) . . . . ?
F34 C34 C35 F35 -2.3(6) . . . . ?
C33 C34 C35 F35 177.0(4) . . . . ?
F34 C34 C35 C36 179.3(4) . . . . ?
C33 C34 C35 C36 -1.4(6) . . . . ?
F35 C35 C36 F36 1.4(6) . . . . ?
C34 C35 C36 F36 179.8(4) . . . . ?
F35 C35 C36 C31 -177.2(4) . . . . ?
C34 C35 C36 C31 1.3(6) . . . . ?
C32 C31 C36 F36 -177.6(3) . . . . ?
N4 C31 C36 F36 -6.2(6) . . . . ?
C32 C31 C36 C35 1.0(6) . . . . ?
N4 C31 C36 C35 172.3(4) . . . . ?
C6 C1 N1 C7 172.3(4) . . . . ?
C2 C1 N1 C7 -10.2(7) . . . . ?
C6 C1 N1 Ni1 1.0(5) . . . . ?
C2 C1 N1 Ni1 178.5(4) . . . . ?
C8 C7 N1 C1 137.4(4) . . . . ?
C12 C7 N1 C1 -50.2(6) . . . . ?
C8 C7 N1 Ni1 -52.1(5) . . . . ?
C12 C7 N1 Ni1 120.3(4) . . . . ?
C5 C6 N2 C13 -11.4(7) . . . . ?
C1 C6 N2 C13 173.1(4) . . . . ?
C5 C6 N2 Ni1 174.4(4) . . . . ?
C1 C6 N2 Ni1 -1.2(5) . . . . ?
C18 C13 N2 C6 132.2(5) . . . . ?
C14 C13 N2 C6 -54.4(6) . . . . ?
C18 C13 N2 Ni1 -54.2(5) . . . . ?
C14 C13 N2 Ni1 119.2(4) . . . . ?
C20 C19 N3 C25 -8.1(7) . . . . ?
C24 C19 N3 C25 174.3(4) . . . . ?
C20 C19 N3 Ni1 -177.9(4) . . . . ?
C24 C19 N3 Ni1 4.4(5) . . . . ?
C26 C25 N3 C19 137.3(4) . . . . ?
C30 C25 N3 C19 -52.6(6) . . . . ?
C26 C25 N3 Ni1 -53.5(5) . . . . ?
C30 C25 N3 Ni1 116.6(4) . . . . ?
C23 C24 N4 C31 -9.1(7) . . . . ?
C19 C24 N4 C31 175.0(4) . . . . ?
C23 C24 N4 Ni1 176.5(4) . . . . ?
C19 C24 N4 Ni1 0.6(5) . . . . ?
C32 C31 N4 C24 -55.5(6) . . . . ?
C36 C31 N4 C24 134.0(4) . . . . ?
C32 C31 N4 Ni1 118.4(4) . . . . ?
C36 C31 N4 Ni1 -52.1(5) . . . . ?
C24 N4 Ni1 N3 1.4(3) . . . . ?
C31 N4 Ni1 N3 -172.8(3) . . . . ?
C24 N4 Ni1 N2 -107.2(3) . . . . ?
C31 N4 Ni1 N2 78.6(4) . . . . ?
C24 N4 Ni1 N1 150.9(3) . . . . ?
C31 N4 Ni1 N1 -23.3(4) . . . . ?
C19 N3 Ni1 N4 -3.3(3) . . . . ?
C25 N3 Ni1 N4 -173.1(4) . . . . ?
C19 N3 Ni1 N2 141.3(3) . . . . ?
C25 N3 Ni1 N2 -28.5(4) . . . . ?
C19 N3 Ni1 N1 -114.8(4) . . . . ?
C25 N3 Ni1 N1 75.3(4) . . . . ?
C6 N2 Ni1 N4 -108.5(4) . . . . ?
C13 N2 Ni1 N4 77.6(4) . . . . ?
C6 N2 Ni1 N3 150.7(3) . . . . ?
C13 N2 Ni1 N3 -23.2(4) . . . . ?
C6 N2 Ni1 N1 1.4(3) . . . . ?
C13 N2 Ni1 N1 -172.6(4) . . . . ?
C1 N1 Ni1 N4 143.5(3) . . . . ?
C7 N1 Ni1 N4 -27.6(4) . . . . ?
C1 N1 Ni1 N3 -111.9(4) . . . . ?
C7 N1 Ni1 N3 77.1(4) . . . . ?
C1 N1 Ni1 N2 -1.3(3) . . . . ?
C7 N1 Ni1 N2 -172.3(3) . . . . ?
C704 O700 C701 C702 -47(3) . . . . ?
O700 C701 C702 C703 43(3) . . . . ?
C701 C702 C703 C704 -24(4) . . . . ?
C701 O700 C704 C703 29(4) . . . . ?
C702 C703 C704 O700 -3(5) . . . . ?
C804 O800 C801 C802 -41(4) . . . . ?
O800 C801 C802 C803 32(4) . . . . ?
C801 C802 C803 C804 -11(5) . . . . ?
C801 O800 C804 C803 32(4) . . . . ?
C802 C803 C804 O800 -13(5) . . . . ?
C904 O900 C901 C902 -52(3) . . . . ?
O900 C901 C902 C903 46(4) . . . . ?
C901 C902 C903 C904 -26(5) . . . . ?
C901 O900 C904 C903 33(4) . . . . ?
C902 C903 C904 O900 -3(5) . . . . ?
